data_7009906
loop_
_publ_author_name
'Adams, Harry'
'Allott, Christopher'
'Bancroft, Matthew N.'
'Morris, Michael J.'

_publ_section_title
;
 Deconstruction of cyclic and acyclic trithiocarbonates by C--S and
 C&#xE006;S bond cleavage during oxidative decarbonylation of
 dimolybdenum alkyne complexes&#x200A;&#x2020;
;
_journal_issue 22
_journal_name_full 'Journal of the Chemical Society, Dalton Transactions'
_journal_page_first 4145
_journal_paper_doi 10.1039/b004293p
_journal_year 2000
_chemical_formula_sum 'C28 H26 Mo2 O6 S3'
_chemical_formula_weight 746.55
_chemical_name_systematic
; 
 ? 
;
_space_group_IT_number 19
_symmetry_cell_setting orthorhombic
_symmetry_space_group_name_Hall 'P 2ac 2ab'
_symmetry_space_group_name_H-M 'P 21 21 21'
_atom_sites_solution_hydrogens geom
_atom_sites_solution_primary direct
_atom_sites_solution_secondary difmap
_audit_creation_method SHELXL
_cell_angle_alpha 90.00
_cell_angle_beta 90.00
_cell_angle_gamma 90.00
_cell_formula_units_Z 4
_cell_length_a 8.728(4)
_cell_length_b 17.574(4)
_cell_length_c 18.489(4)
_cell_measurement_temperature 293(2)
_cell_volume 2836.0(16)
_computing_structure_refinement 'SHELXL-93 (Sheldrick, 1993)'
_computing_structure_solution 'SHELXS-86 (Sheldrick, 1990)'
_diffrn_ambient_temperature 293(2)
_diffrn_radiation_monochromator graphite
_diffrn_radiation_source 'fine-focus sealed tube'
_diffrn_radiation_type MoK\a
_diffrn_radiation_wavelength 0.71073
_diffrn_reflns_av_R_equivalents 0.0440
_diffrn_reflns_av_sigmaI/netI 0.0332
_diffrn_reflns_limit_h_max 10
_diffrn_reflns_limit_h_min -1
_diffrn_reflns_limit_k_max 20
_diffrn_reflns_limit_k_min -1
_diffrn_reflns_limit_l_max 21
_diffrn_reflns_limit_l_min -1
_diffrn_reflns_number 3654
_diffrn_reflns_theta_max 25.00
_diffrn_reflns_theta_min 1.60
_exptl_absorpt_coefficient_mu 1.147
_exptl_absorpt_correction_T_max 0.918
_exptl_absorpt_correction_T_min 0.526
_exptl_absorpt_correction_type psi-scan
_exptl_crystal_colour black
_exptl_crystal_density_diffrn 1.749
_exptl_crystal_description block
_exptl_crystal_F_000 1496
_exptl_crystal_size_max 0.5
_exptl_crystal_size_mid 0.4
_exptl_crystal_size_min 0.4
_refine_diff_density_max 0.604
_refine_diff_density_min -0.622
_refine_diff_density_rms 0.091
_refine_ls_abs_structure_details 'Flack H D (1983), Acta Cryst. A39, 876-881'
_refine_ls_abs_structure_Flack 0.01(4)
_refine_ls_extinction_coef 0.0064(4)
_refine_ls_extinction_expression Fc^*^=kFc[1+0.001xFc^2^\l^3^/sin(2\q)]^-1/4^
_refine_ls_extinction_method SHELXL
_refine_ls_goodness_of_fit_all 1.080
_refine_ls_goodness_of_fit_obs 1.083
_refine_ls_matrix_type full
_refine_ls_number_parameters 353
_refine_ls_number_reflns 3446
_refine_ls_number_restraints 0
_refine_ls_restrained_S_all 1.080
_refine_ls_restrained_S_obs 1.083
_refine_ls_R_factor_all 0.0300
_refine_ls_R_factor_obs 0.0290
_refine_ls_shift/esd_max -0.001
_refine_ls_shift/esd_mean 0.000
_refine_ls_structure_factor_coef Fsqd
_refine_ls_weighting_details 'w=1/[\s^2^(Fo^2^)+(0.0515P)^2^+0.3087P] where P=(Fo^2^+2Fc^2^)/3'
_refine_ls_weighting_scheme calc
_refine_ls_wR_factor_all 0.0768
_refine_ls_wR_factor_obs 0.0758
_reflns_number_observed 3349
_reflns_number_total 3446
_reflns_observed_criterion >2sigma(I)
_cod_data_source_file b004293p.txt
_cod_data_source_block mb165-4r
_cod_depositor_comments
;
The following automatic conversions were performed:
'_symmetry_cell_setting' value 'Orthorhombic' changed to 'orthorhombic'
according to '/home/saulius/struct/CIF-dictionaries/cif_core.dic'
dictionary named 'cif_core.dic' version 2.4.1 from 2010-06-29.

Automatic conversion script
Id: cif_fix_enum 1527 2010-12-29 10:47:43Z saulius 

The following automatic conversions were performed:

'_exptl_absorpt_correction_type' tag value 'psi-scans' was replaced
with 'psi-scan' value.

Automatic conversion script
Id: cif_fix_values 1646 2011-03-28 12:23:43Z adriana 

The following automatic conversions were performed:

'_refine_ls_weighting_scheme' value 'calc
w=1/[\s^2^(Fo^2^)+(0.0515P)^2^+0.3087P] where P=(Fo^2^+2Fc^2^)/3' was
changed to 'calc'. New tag '_refine_ls_weighting_details' was
created. The value of the new tag was set to
'w=1/[\s^2^(Fo^2^)+(0.0515P)^2^+0.3087P] where P=(Fo^2^+2Fc^2^)/3'.

Automatic conversion script
Id: cif_fix_values 3143 2015-03-26 13:38:13Z robertas 
;
_cod_original_sg_symbol_H-M P2(1)2(1)2(1)
_cod_database_code 7009906

loop_
_symmetry_equiv_pos_as_xyz
'x, y, z'
'-x+1/2, -y, z+1/2'
'-x, y+1/2, -z+1/2'
'x+1/2, -y+1/2, -z'

loop_
_atom_site_aniso_label
_atom_site_aniso_U_11
_atom_site_aniso_U_22
_atom_site_aniso_U_33
_atom_site_aniso_U_23
_atom_site_aniso_U_13
_atom_site_aniso_U_12
Mo1 0.0301(2) 0.0258(2) 0.0249(2) 0.00370(14) -0.0022(2) -0.00170(15)
Mo2 0.0250(2) 0.0277(2) 0.0270(2) 0.00384(14) -0.0004(2) -0.0001(2)
S1 0.0309(5) 0.0278(5) 0.0345(5) -0.0003(4) -0.0041(5) 0.0051(4)
S2 0.0283(5) 0.0331(5) 0.0385(5) -0.0071(5) -0.0080(5) 0.0037(5)
S3 0.0303(6) 0.0376(6) 0.0370(5) 0.0044(5) -0.0065(5) 0.0001(5)
O1 0.051(2) 0.034(2) 0.047(2) -0.0071(15) 0.014(2) 0.002(2)
O2 0.082(3) 0.033(2) 0.108(4) 0.000(2) 0.048(3) -0.006(2)
O3 0.034(2) 0.062(2) 0.076(3) -0.026(2) -0.018(2) -0.002(2)
O4 0.054(3) 0.091(3) 0.096(4) -0.063(3) -0.016(3) 0.005(3)
O5 0.047(2) 0.071(2) 0.036(2) -0.005(2) 0.005(2) 0.020(2)
O6 0.046(2) 0.097(3) 0.043(2) -0.003(2) -0.002(2) 0.032(2)
C1 0.081(5) 0.051(3) 0.044(3) 0.022(2) 0.007(3) 0.010(3)
C2 0.086(5) 0.043(3) 0.045(3) 0.005(2) 0.012(3) -0.033(3)
C3 0.047(3) 0.061(3) 0.052(3) 0.014(3) 0.016(3) -0.008(3)
C4 0.070(4) 0.053(3) 0.035(2) 0.004(2) 0.012(3) -0.004(3)
C5 0.061(4) 0.069(3) 0.032(2) 0.015(3) -0.004(3) -0.007(3)
C6 0.110(6) 0.060(3) 0.037(3) 0.012(3) 0.014(3) -0.005(4)
C7 0.046(3) 0.096(5) 0.050(3) 0.043(4) -0.003(3) -0.002(4)
C8 0.088(5) 0.036(2) 0.057(3) 0.017(3) 0.029(4) 0.002(3)
C9 0.070(4) 0.079(5) 0.052(3) 0.023(3) -0.001(3) -0.045(4)
C10 0.038(3) 0.112(6) 0.072(4) 0.052(5) 0.024(3) 0.021(4)
C11 0.035(2) 0.030(2) 0.025(2) 0.001(2) 0.001(2) -0.001(2)
C12 0.036(2) 0.027(2) 0.026(2) 0.006(2) 0.004(2) -0.003(2)
C13 0.026(2) 0.027(2) 0.032(2) 0.001(2) 0.002(2) -0.003(2)
C14 0.033(2) 0.029(2) 0.034(2) -0.004(2) 0.000(2) -0.002(2)
C15 0.036(2) 0.028(2) 0.030(2) -0.002(2) 0.003(2) -0.004(2)
C16 0.033(2) 0.027(2) 0.041(2) -0.001(2) -0.001(2) 0.001(2)
C17 0.072(4) 0.042(2) 0.053(3) -0.011(2) 0.007(3) 0.013(3)
C18 0.039(3) 0.036(2) 0.047(3) -0.008(2) -0.004(2) -0.008(2)
C19 0.047(4) 0.098(6) 0.138(8) -0.054(6) -0.044(5) -0.004(4)
C20 0.034(2) 0.035(2) 0.037(2) -0.005(2) 0.005(2) -0.007(2)
C21 0.043(3) 0.045(3) 0.043(3) -0.009(2) -0.002(2) -0.006(2)
C22 0.062(4) 0.072(4) 0.058(3) -0.027(3) -0.004(3) -0.014(3)
C23 0.091(5) 0.053(3) 0.068(4) -0.031(3) 0.019(5) -0.029(4)
C24 0.108(6) 0.031(2) 0.069(4) -0.009(3) 0.011(4) -0.010(3)
C25 0.076(4) 0.035(2) 0.051(3) 0.001(2) -0.004(3) -0.003(3)
C26 0.031(2) 0.033(2) 0.031(2) -0.001(2) 0.002(2) 0.001(2)
C27 0.060(4) 0.072(4) 0.042(3) 0.000(3) 0.019(3) 0.029(3)
C28 0.080(5) 0.080(4) 0.057(3) 0.007(3) 0.023(4) 0.025(4)

loop_
_atom_site_label
_atom_site_type_symbol
_atom_site_fract_x
_atom_site_fract_y
_atom_site_fract_z
_atom_site_U_iso_or_equiv
_atom_site_thermal_displace_type
_atom_site_occupancy
_atom_site_calc_flag
_atom_site_refinement_flags
_atom_site_disorder_group
Mo1 Mo 0.12621(4) 0.39684(2) 0.49429(2) 0.02695(12) Uani 1 d . .
Mo2 Mo 0.24473(4) 0.46216(2) 0.38275(2) 0.02657(12) Uani 1 d . .
S1 S 0.20654(13) 0.32228(6) 0.38682(6) 0.0311(2) Uani 1 d . .
S2 S -0.15167(13) 0.40813(6) 0.35171(6) 0.0333(3) Uani 1 d . .
S3 S 0.38732(14) 0.41800(7) 0.47922(6) 0.0350(3) Uani 1 d . .
O1 O 0.1992(5) 0.2086(2) 0.2583(2) 0.0442(9) Uani 1 d . .
O2 O 0.0256(6) 0.1557(2) 0.3291(3) 0.0743(15) Uani 1 d . .
O3 O -0.3290(4) 0.3104(2) 0.2714(2) 0.0573(11) Uani 1 d . .
O4 O -0.1450(6) 0.2442(3) 0.2160(3) 0.080(2) Uani 1 d . .
O5 O -0.1724(4) 0.5454(2) 0.5437(2) 0.0510(9) Uani 1 d . .
O6 O -0.2566(5) 0.5592(3) 0.4315(2) 0.0620(11) Uani 1 d . .
C1 C 0.1403(9) 0.2979(3) 0.5772(3) 0.059(2) Uani 1 d . .
H1 H 0.2141(9) 0.2601(3) 0.5722(3) 0.070 Uiso 1 calc R .
C2 C -0.0096(9) 0.2971(3) 0.5461(3) 0.058(2) Uani 1 d . .
H2 H -0.0515(9) 0.2588(3) 0.5175(3) 0.070 Uiso 1 calc R .
C3 C -0.0821(7) 0.3656(3) 0.5671(3) 0.0532(14) Uani 1 d . .
H3 H -0.1806(7) 0.3810(3) 0.5546(3) 0.064 Uiso 1 calc R .
C4 C 0.0213(8) 0.4060(3) 0.6101(3) 0.0528(14) Uani 1 d . .
H4 H 0.0028(8) 0.4530(3) 0.6315(3) 0.063 Uiso 1 calc R .
C5 C 0.1565(8) 0.3646(4) 0.6159(3) 0.0542(15) Uani 1 d . .
H5 H 0.2432(8) 0.3793(4) 0.6415(3) 0.065 Uiso 1 calc R .
C6 C 0.3234(10) 0.4711(4) 0.2623(3) 0.069(2) Uani 1 d . .
H6 H 0.3167(10) 0.4288(4) 0.2322(3) 0.082 Uiso 1 calc R .
C7 C 0.2102(7) 0.5257(4) 0.2719(3) 0.064(2) Uani 1 d . .
H7 H 0.1155(7) 0.5271(4) 0.2489(3) 0.077 Uiso 1 calc R .
C8 C 0.2639(9) 0.5772(3) 0.3216(3) 0.060(2) Uani 1 d . .
H8 H 0.2109(9) 0.6195(3) 0.3387(3) 0.072 Uiso 1 calc R .
C9 C 0.4100(8) 0.5557(4) 0.3419(3) 0.067(2) Uani 1 d . .
H9 H 0.4725(8) 0.5809(4) 0.3748(3) 0.081 Uiso 1 calc R .
C10 C 0.4466(7) 0.4900(5) 0.3046(4) 0.074(2) Uani 1 d . .
H10 H 0.5385(7) 0.4634(5) 0.3077(4) 0.089 Uiso 1 calc R .
C11 C 0.1359(6) 0.5195(2) 0.4743(2) 0.0299(9) Uani 1 d . .
C12 C -0.0140(6) 0.5034(2) 0.4500(2) 0.0296(9) Uani 1 d . .
C13 C 0.0028(5) 0.4441(2) 0.3979(2) 0.0283(9) Uani 1 d . .
C14 C -0.0794(5) 0.3233(3) 0.3165(2) 0.0318(9) Uani 1 d . .
C15 C 0.0549(6) 0.2914(2) 0.3319(2) 0.0315(10) Uani 1 d . .
C16 C 0.0878(6) 0.2110(2) 0.3058(3) 0.0337(10) Uani 1 d . .
C17 C 0.2444(9) 0.1340(3) 0.2346(3) 0.0553(14) Uani 1 d . .
H17A H 0.3262(9) 0.1384(3) 0.2002(3) 0.083 Uiso 1 calc R .
H17B H 0.1586(9) 0.1090(3) 0.2125(3) 0.083 Uiso 1 calc R .
H17C H 0.2786(9) 0.1048(3) 0.2754(3) 0.083 Uiso 1 calc R .
C18 C -0.1854(6) 0.2877(3) 0.2626(3) 0.0406(12) Uani 1 d . .
C19 C -0.4421(8) 0.2790(5) 0.2236(5) 0.094(3) Uani 1 d . .
H19A H -0.5409(8) 0.2997(5) 0.2353(5) 0.142 Uiso 1 calc R .
H19B H -0.4445(8) 0.2247(5) 0.2289(5) 0.142 Uiso 1 calc R .
H19C H -0.4166(8) 0.2917(5) 0.1745(5) 0.142 Uiso 1 calc R .
C20 C 0.1783(6) 0.5887(3) 0.5151(2) 0.0354(10) Uani 1 d . .
C21 C 0.2784(6) 0.5888(3) 0.5728(3) 0.0437(12) Uani 1 d . .
H21 H 0.3192(6) 0.5431(3) 0.5890(3) 0.052 Uiso 1 calc R .
C22 C 0.3190(8) 0.6561(4) 0.6070(3) 0.064(2) Uani 1 d . .
H22 H 0.3879(8) 0.6553(4) 0.6453(3) 0.077 Uiso 1 calc R .
C23 C 0.2564(10) 0.7250(4) 0.5838(4) 0.071(2) Uani 1 d . .
H23 H 0.2844(10) 0.7703(4) 0.6061(4) 0.085 Uiso 1 calc R .
C24 C 0.1547(10) 0.7254(3) 0.5285(4) 0.069(2) Uani 1 d . .
H24 H 0.1095(10) 0.7710(3) 0.5146(4) 0.083 Uiso 1 calc R .
C25 C 0.1169(8) 0.6584(3) 0.4923(3) 0.0540(15) Uani 1 d . .
H25 H 0.0507(8) 0.6600(3) 0.4529(3) 0.065 Uiso 1 calc R .
C26 C -0.1613(5) 0.5387(3) 0.4732(2) 0.0318(9) Uani 1 d . .
C27 C -0.3108(7) 0.5769(4) 0.5739(3) 0.058(2) Uani 1 d . .
H27A H -0.3972(7) 0.5658(4) 0.5427(3) 0.070 Uiso 1 calc R .
H27B H -0.3014(7) 0.6317(4) 0.5784(3) 0.070 Uiso 1 calc R .
C28 C -0.3348(9) 0.5425(4) 0.6457(3) 0.072(2) Uani 1 d . .
H28A H -0.4266(9) 0.5627(4) 0.6668(3) 0.108 Uiso 1 calc R .
H28B H -0.2490(9) 0.5540(4) 0.6763(3) 0.108 Uiso 1 calc R .
H28C H -0.3444(9) 0.4883(4) 0.6407(3) 0.108 Uiso 1 calc R .

loop_
_atom_type_symbol
_atom_type_description
_atom_type_scat_dispersion_real
_atom_type_scat_dispersion_imag
_atom_type_scat_source
C C 0.0033 0.0016 'International Tables Vol C Tables 4.2.6.8 and 6.1.1.4'
H H 0.0000 0.0000 'International Tables Vol C Tables 4.2.6.8 and 6.1.1.4'
O O 0.0106 0.0060 'International Tables Vol C Tables 4.2.6.8 and 6.1.1.4'
S S 0.1246 0.1234 'International Tables Vol C Tables 4.2.6.8 and 6.1.1.4'
Mo Mo -1.6832 0.6857 'International Tables Vol C Tables 4.2.6.8 and 6.1.1.4'

loop_
_geom_angle_atom_site_label_1
_geom_angle_atom_site_label_2
_geom_angle_atom_site_label_3
_geom_angle
_geom_angle_site_symmetry_1
_geom_angle_site_symmetry_3
_geom_angle_publ_flag
C11 Mo1 C13 61.3(2) . . ?
C11 Mo1 C1 147.9(2) . . ?
C13 Mo1 C1 145.9(2) . . ?
C11 Mo1 C2 146.4(2) . . ?
C13 Mo1 C2 111.2(2) . . ?
C1 Mo1 C2 35.8(2) . . ?
C11 Mo1 S3 77.56(14) . . ?
C13 Mo1 S3 108.45(12) . . ?
C1 Mo1 S3 98.5(2) . . ?
C2 Mo1 S3 132.1(2) . . ?
C11 Mo1 C3 111.1(2) . . ?
C13 Mo1 C3 99.9(2) . . ?
C1 Mo1 C3 58.9(2) . . ?
C2 Mo1 C3 35.4(2) . . ?
S3 Mo1 C3 150.7(2) . . ?
C11 Mo1 C5 113.4(2) . . ?
C13 Mo1 C5 155.5(2) . . ?
C1 Mo1 C5 34.5(2) . . ?
C2 Mo1 C5 58.5(2) . . ?
S3 Mo1 C5 92.5(2) . . ?
C3 Mo1 C5 58.2(2) . . ?
C11 Mo1 C4 95.9(2) . . ?
C13 Mo1 C4 121.0(2) . . ?
C1 Mo1 C4 57.8(2) . . ?
C2 Mo1 C4 58.2(2) . . ?
S3 Mo1 C4 118.9(2) . . ?
C3 Mo1 C4 34.9(2) . . ?
C5 Mo1 C4 34.6(2) . . ?
C11 Mo1 C12 35.7(2) . . ?
C13 Mo1 C12 35.78(14) . . ?
C1 Mo1 C12 147.5(2) . . ?
C2 Mo1 C12 118.2(2) . . ?
S3 Mo1 C12 109.67(11) . . ?
C3 Mo1 C12 89.0(2) . . ?
C5 Mo1 C12 125.4(2) . . ?
C4 Mo1 C12 93.4(2) . . ?
C11 Mo1 S1 111.96(11) . . ?
C13 Mo1 S1 72.25(11) . . ?
C1 Mo1 S1 96.8(2) . . ?
C2 Mo1 S1 94.35(15) . . ?
S3 Mo1 S1 73.24(4) . . ?
C3 Mo1 S1 124.0(2) . . ?
C5 Mo1 S1 127.7(2) . . ?
C4 Mo1 S1 151.85(15) . . ?
C12 Mo1 S1 106.58(10) . . ?
C11 Mo1 Mo2 53.89(11) . . ?
C13 Mo1 Mo2 52.54(11) . . ?
C1 Mo1 Mo2 147.2(2) . . ?
C2 Mo1 Mo2 150.58(14) . . ?
S3 Mo1 Mo2 55.92(3) . . ?
C3 Mo1 Mo2 151.8(2) . . ?
C5 Mo1 Mo2 146.5(2) . . ?
C4 Mo1 Mo2 149.42(15) . . ?
C12 Mo1 Mo2 65.24(11) . . ?
S1 Mo1 Mo2 58.73(3) . . ?
C13 Mo2 C11 62.7(2) . . ?
C13 Mo2 S3 112.23(12) . . ?
C11 Mo2 S3 77.94(13) . . ?
C13 Mo2 C9 139.3(2) . . ?
C11 Mo2 C9 101.3(2) . . ?
S3 Mo2 C9 98.9(2) . . ?
C13 Mo2 C8 105.2(2) . . ?
C11 Mo2 C8 90.4(2) . . ?
S3 Mo2 C8 129.0(2) . . ?
C9 Mo2 C8 34.7(3) . . ?
C13 Mo2 C10 148.5(2) . . ?
C11 Mo2 C10 135.4(3) . . ?
S3 Mo2 C10 98.2(2) . . ?
C9 Mo2 C10 34.6(3) . . ?
C8 Mo2 C10 57.4(3) . . ?
C13 Mo2 C6 115.0(2) . . ?
C11 Mo2 C6 146.6(2) . . ?
S3 Mo2 C6 126.9(2) . . ?
C9 Mo2 C6 57.1(2) . . ?
C8 Mo2 C6 57.1(2) . . ?
C10 Mo2 C6 34.2(3) . . ?
C13 Mo2 C7 93.3(2) . . ?
C11 Mo2 C7 113.6(2) . . ?
S3 Mo2 C7 154.3(2) . . ?
C9 Mo2 C7 57.2(2) . . ?
C8 Mo2 C7 34.1(2) . . ?
C10 Mo2 C7 57.1(2) . . ?
C6 Mo2 C7 34.4(2) . . ?
C13 Mo2 S1 73.66(11) . . ?
C11 Mo2 S1 111.99(12) . . ?
S3 Mo2 S1 73.51(4) . . ?
C9 Mo2 S1 142.9(2) . . ?
C8 Mo2 S1 152.5(2) . . ?
C10 Mo2 S1 109.2(2) . . ?
C6 Mo2 S1 97.8(2) . . ?
C7 Mo2 S1 118.6(2) . . ?
C13 Mo2 Mo1 55.71(11) . . ?
C11 Mo2 Mo1 53.94(11) . . ?
S3 Mo2 Mo1 56.53(4) . . ?
C9 Mo2 Mo1 145.9(2) . . ?
C8 Mo2 Mo1 143.7(2) . . ?
C10 Mo2 Mo1 153.3(2) . . ?
C6 Mo2 Mo1 155.6(2) . . ?
C7 Mo2 Mo1 149.0(2) . . ?
S1 Mo2 Mo1 58.71(3) . . ?
C15 S1 Mo1 114.4(2) . . ?
C15 S1 Mo2 113.0(2) . . ?
Mo1 S1 Mo2 62.56(3) . . ?
C13 S2 C14 102.5(2) . . ?
Mo2 S3 Mo1 67.55(4) . . ?
C16 O1 C17 116.0(4) . . ?
C18 O3 C19 117.3(5) . . ?
C26 O5 C27 118.8(4) . . ?
C5 C1 C2 108.1(6) . . ?
C5 C1 Mo1 73.2(3) . . ?
C2 C1 Mo1 72.1(3) . . ?
C3 C2 C1 106.9(5) . . ?
C3 C2 Mo1 72.5(3) . . ?
C1 C2 Mo1 72.0(3) . . ?
C4 C3 C2 107.4(6) . . ?
C4 C3 Mo1 72.8(3) . . ?
C2 C3 Mo1 72.1(3) . . ?
C5 C4 C3 109.1(5) . . ?
C5 C4 Mo1 72.6(3) . . ?
C3 C4 Mo1 72.3(3) . . ?
C1 C5 C4 108.5(6) . . ?
C1 C5 Mo1 72.3(3) . . ?
C4 C5 Mo1 72.7(3) . . ?
C10 C6 C7 108.5(6) . . ?
C10 C6 Mo2 72.7(3) . . ?
C7 C6 Mo2 73.5(3) . . ?
C8 C7 C6 107.4(6) . . ?
C8 C7 Mo2 71.7(3) . . ?
C6 C7 Mo2 72.1(3) . . ?
C7 C8 C9 108.4(6) . . ?
C7 C8 Mo2 74.2(3) . . ?
C9 C8 Mo2 72.3(3) . . ?
C10 C9 C8 107.9(6) . . ?
C10 C9 Mo2 73.4(4) . . ?
C8 C9 Mo2 73.0(3) . . ?
C6 C10 C9 107.8(6) . . ?
C6 C10 Mo2 73.1(3) . . ?
C9 C10 Mo2 72.0(3) . . ?
C12 C11 C20 124.0(4) . . ?
C12 C11 Mo2 93.7(3) . . ?
C20 C11 Mo2 131.7(3) . . ?
C12 C11 Mo1 79.7(3) . . ?
C20 C11 Mo1 137.2(3) . . ?
Mo2 C11 Mo1 72.17(13) . . ?
C11 C12 C13 105.4(4) . . ?
C11 C12 C26 128.7(4) . . ?
C13 C12 C26 125.9(4) . . ?
C11 C12 Mo1 64.7(2) . . ?
C13 C12 Mo1 66.7(2) . . ?
C26 C12 Mo1 132.2(3) . . ?
C12 C13 S2 121.7(4) . . ?
C12 C13 Mo2 94.7(3) . . ?
S2 C13 Mo2 139.4(2) . . ?
C12 C13 Mo1 77.5(3) . . ?
S2 C13 Mo1 129.5(2) . . ?
Mo2 C13 Mo1 71.75(14) . . ?
C15 C14 C18 120.7(4) . . ?
C15 C14 S2 126.7(4) . . ?
C18 C14 S2 112.5(3) . . ?
C14 C15 C16 119.3(4) . . ?
C14 C15 S1 131.2(4) . . ?
C16 C15 S1 109.2(3) . . ?
O2 C16 O1 123.5(4) . . ?
O2 C16 C15 123.8(4) . . ?
O1 C16 C15 112.5(4) . . ?
O4 C18 O3 123.9(5) . . ?
O4 C18 C14 124.1(5) . . ?
O3 C18 C14 112.1(4) . . ?
C21 C20 C25 118.3(4) . . ?
C21 C20 C11 123.7(4) . . ?
C25 C20 C11 118.1(4) . . ?
C20 C21 C22 121.1(5) . . ?
C21 C22 C23 120.0(6) . . ?
C24 C23 C22 119.5(5) . . ?
C23 C24 C25 120.9(6) . . ?
C24 C25 C20 120.2(6) . . ?
O6 C26 O5 124.4(4) . . ?
O6 C26 C12 122.9(4) . . ?
O5 C26 C12 112.7(4) . . ?
O5 C27 C28 108.1(5) . . ?

loop_
_geom_bond_atom_site_label_1
_geom_bond_atom_site_label_2
_geom_bond_distance
_geom_bond_site_symmetry_2
_geom_bond_publ_flag
Mo1 C11 2.188(4) . ?
Mo1 C13 2.242(4) . ?
Mo1 C1 2.322(5) . ?
Mo1 C2 2.323(5) . ?
Mo1 S3 2.326(2) . ?
Mo1 C3 2.328(5) . ?
Mo1 C5 2.333(5) . ?
Mo1 C4 2.335(5) . ?
Mo1 C12 2.382(4) . ?
Mo1 S1 2.4814(12) . ?
Mo1 Mo2 2.5770(6) . ?
Mo2 C13 2.154(5) . ?
Mo2 C11 2.187(4) . ?
Mo2 S3 2.3092(12) . ?
Mo2 C9 2.313(5) . ?
Mo2 C8 2.323(5) . ?
Mo2 C10 2.331(6) . ?
Mo2 C6 2.337(5) . ?
Mo2 C7 2.354(5) . ?
Mo2 S1 2.4819(12) . ?
S1 C15 1.754(5) . ?
S2 C13 1.717(4) . ?
S2 C14 1.745(5) . ?
O1 C16 1.311(6) . ?
O1 C17 1.438(6) . ?
O2 C16 1.194(6) . ?
O3 C18 1.325(7) . ?
O3 C19 1.436(7) . ?
O4 C18 1.203(7) . ?
O5 C26 1.313(6) . ?
O5 C27 1.441(6) . ?
O6 C26 1.190(6) . ?
C1 C5 1.381(9) . ?
C1 C2 1.429(10) . ?
C2 C3 1.415(9) . ?
C3 C4 1.396(8) . ?
C4 C5 1.390(9) . ?
C6 C10 1.371(10) . ?
C6 C7 1.388(9) . ?
C7 C8 1.373(10) . ?
C8 C9 1.382(10) . ?
C9 C10 1.381(10) . ?
C11 C12 1.411(7) . ?
C11 C20 1.479(6) . ?
C12 C13 1.427(6) . ?
C12 C26 1.491(6) . ?
C14 C15 1.331(7) . ?
C14 C18 1.497(7) . ?
C15 C16 1.520(6) . ?
C20 C21 1.379(7) . ?
C20 C25 1.401(7) . ?
C21 C22 1.386(7) . ?
C22 C23 1.396(10) . ?
C23 C24 1.353(11) . ?
C24 C25 1.395(8) . ?
C27 C28 1.473(8) . ?

loop_
_geom_torsion_atom_site_label_1
_geom_torsion_atom_site_label_2
_geom_torsion_atom_site_label_3
_geom_torsion_atom_site_label_4
_geom_torsion
_geom_torsion_site_symmetry_1
_geom_torsion_site_symmetry_2
_geom_torsion_site_symmetry_3
_geom_torsion_site_symmetry_4
_geom_torsion_publ_flag
C11 Mo1 Mo2 C13 -79.0(2) . . . . ?
C13 Mo1 Mo2 C13 0.0 . . . . ?
C1 Mo1 Mo2 C13 137.4(4) . . . . ?
C2 Mo1 Mo2 C13 64.6(4) . . . . ?
S3 Mo1 Mo2 C13 -178.88(14) . . . . ?
C3 Mo1 Mo2 C13 -13.7(3) . . . . ?
C5 Mo1 Mo2 C13 -156.9(3) . . . . ?
C4 Mo1 Mo2 C13 -88.8(3) . . . . ?
C12 Mo1 Mo2 C13 -39.5(2) . . . . ?
S1 Mo1 Mo2 C13 90.91(13) . . . . ?
C11 Mo1 Mo2 C11 0.000(1) . . . . ?
C13 Mo1 Mo2 C11 79.0(2) . . . . ?
C1 Mo1 Mo2 C11 -143.6(4) . . . . ?
C2 Mo1 Mo2 C11 143.6(4) . . . . ?
S3 Mo1 Mo2 C11 -99.9(2) . . . . ?
C3 Mo1 Mo2 C11 65.3(4) . . . . ?
C5 Mo1 Mo2 C11 -77.9(3) . . . . ?
C4 Mo1 Mo2 C11 -9.8(4) . . . . ?
C12 Mo1 Mo2 C11 39.5(2) . . . . ?
S1 Mo1 Mo2 C11 169.9(2) . . . . ?
C11 Mo1 Mo2 S3 99.9(2) . . . . ?
C13 Mo1 Mo2 S3 178.88(14) . . . . ?
C1 Mo1 Mo2 S3 -43.7(3) . . . . ?
C2 Mo1 Mo2 S3 -116.5(4) . . . . ?
S3 Mo1 Mo2 S3 0.0 . . . . ?
C3 Mo1 Mo2 S3 165.2(3) . . . . ?
C5 Mo1 Mo2 S3 22.0(3) . . . . ?
C4 Mo1 Mo2 S3 90.1(3) . . . . ?
C12 Mo1 Mo2 S3 139.43(12) . . . . ?
S1 Mo1 Mo2 S3 -90.20(5) . . . . ?
C11 Mo1 Mo2 C9 50.1(4) . . . . ?
C13 Mo1 Mo2 C9 129.1(4) . . . . ?
C1 Mo1 Mo2 C9 -93.5(5) . . . . ?
C2 Mo1 Mo2 C9 -166.4(5) . . . . ?
S3 Mo1 Mo2 C9 -49.8(4) . . . . ?
C3 Mo1 Mo2 C9 115.3(5) . . . . ?
C5 Mo1 Mo2 C9 -27.8(5) . . . . ?
C4 Mo1 Mo2 C9 40.3(5) . . . . ?
C12 Mo1 Mo2 C9 89.6(4) . . . . ?
S1 Mo1 Mo2 C9 -140.0(4) . . . . ?
C11 Mo1 Mo2 C8 -12.2(4) . . . . ?
C13 Mo1 Mo2 C8 66.8(4) . . . . ?
C1 Mo1 Mo2 C8 -155.7(5) . . . . ?
C2 Mo1 Mo2 C8 131.4(5) . . . . ?
S3 Mo1 Mo2 C8 -112.0(4) . . . . ?
C3 Mo1 Mo2 C8 53.1(5) . . . . ?
C5 Mo1 Mo2 C8 -90.0(4) . . . . ?
C4 Mo1 Mo2 C8 -22.0(5) . . . . ?
C12 Mo1 Mo2 C8 27.4(4) . . . . ?
S1 Mo1 Mo2 C8 157.8(4) . . . . ?
C11 Mo1 Mo2 C10 120.7(6) . . . . ?
C13 Mo1 Mo2 C10 -160.3(6) . . . . ?
C1 Mo1 Mo2 C10 -22.8(6) . . . . ?
C2 Mo1 Mo2 C10 -95.7(7) . . . . ?
S3 Mo1 Mo2 C10 20.8(5) . . . . ?
C3 Mo1 Mo2 C10 -174.0(6) . . . . ?
C5 Mo1 Mo2 C10 42.9(6) . . . . ?
C4 Mo1 Mo2 C10 110.9(6) . . . . ?
C12 Mo1 Mo2 C10 160.3(6) . . . . ?
S1 Mo1 Mo2 C10 -69.4(5) . . . . ?
C11 Mo1 Mo2 C6 -153.5(5) . . . . ?
C13 Mo1 Mo2 C6 -74.5(5) . . . . ?
C1 Mo1 Mo2 C6 62.9(6) . . . . ?
C2 Mo1 Mo2 C6 -9.9(6) . . . . ?
S3 Mo1 Mo2 C6 106.6(5) . . . . ?
C3 Mo1 Mo2 C6 -88.2(6) . . . . ?
C5 Mo1 Mo2 C6 128.6(6) . . . . ?
C4 Mo1 Mo2 C6 -163.3(6) . . . . ?
C12 Mo1 Mo2 C6 -114.0(5) . . . . ?
S1 Mo1 Mo2 C6 16.4(5) . . . . ?
C11 Mo1 Mo2 C7 -75.5(4) . . . . ?
C13 Mo1 Mo2 C7 3.5(4) . . . . ?
C1 Mo1 Mo2 C7 141.0(5) . . . . ?
C2 Mo1 Mo2 C7 68.1(5) . . . . ?
S3 Mo1 Mo2 C7 -175.4(4) . . . . ?
C3 Mo1 Mo2 C7 -10.2(5) . . . . ?
C5 Mo1 Mo2 C7 -153.3(5) . . . . ?
C4 Mo1 Mo2 C7 -85.3(5) . . . . ?
C12 Mo1 Mo2 C7 -35.9(4) . . . . ?
S1 Mo1 Mo2 C7 94.4(4) . . . . ?
C11 Mo1 Mo2 S1 -169.9(2) . . . . ?
C13 Mo1 Mo2 S1 -90.91(13) . . . . ?
C1 Mo1 Mo2 S1 46.5(3) . . . . ?
C2 Mo1 Mo2 S1 -26.3(4) . . . . ?
S3 Mo1 Mo2 S1 90.20(5) . . . . ?
C3 Mo1 Mo2 S1 -104.6(3) . . . . ?
C5 Mo1 Mo2 S1 112.2(3) . . . . ?
C4 Mo1 Mo2 S1 -179.7(3) . . . . ?
C12 Mo1 Mo2 S1 -130.37(12) . . . . ?
S1 Mo1 Mo2 S1 0.0 . . . . ?
C11 Mo1 S1 C15 -95.5(2) . . . . ?
C13 Mo1 S1 C15 -47.9(2) . . . . ?
C1 Mo1 S1 C15 99.0(3) . . . . ?
C2 Mo1 S1 C15 63.1(2) . . . . ?
S3 Mo1 S1 C15 -164.2(2) . . . . ?
C3 Mo1 S1 C15 42.2(2) . . . . ?
C5 Mo1 S1 C15 115.9(3) . . . . ?
C4 Mo1 S1 C15 75.4(4) . . . . ?
C12 Mo1 S1 C15 -58.1(2) . . . . ?
Mo2 Mo1 S1 C15 -104.3(2) . . . . ?
C11 Mo1 S1 Mo2 8.77(14) . . . . ?
C13 Mo1 S1 Mo2 56.45(11) . . . . ?
C1 Mo1 S1 Mo2 -156.7(2) . . . . ?
C2 Mo1 S1 Mo2 167.4(2) . . . . ?
S3 Mo1 S1 Mo2 -59.88(3) . . . . ?
C3 Mo1 S1 Mo2 146.5(2) . . . . ?
C5 Mo1 S1 Mo2 -139.8(2) . . . . ?
C4 Mo1 S1 Mo2 179.7(3) . . . . ?
C12 Mo1 S1 Mo2 46.21(12) . . . . ?
Mo2 Mo1 S1 Mo2 0.0 . . . . ?
C13 Mo2 S1 C15 47.2(2) . . . . ?
C11 Mo2 S1 C15 97.8(2) . . . . ?
S3 Mo2 S1 C15 167.1(2) . . . . ?
C9 Mo2 S1 C15 -110.0(3) . . . . ?
C8 Mo2 S1 C15 -44.4(5) . . . . ?
C10 Mo2 S1 C15 -99.8(3) . . . . ?
C6 Mo2 S1 C15 -66.6(3) . . . . ?
C7 Mo2 S1 C15 -37.6(2) . . . . ?
Mo1 Mo2 S1 C15 106.6(2) . . . . ?
C13 Mo2 S1 Mo1 -59.41(12) . . . . ?
C11 Mo2 S1 Mo1 -8.78(14) . . . . ?
S3 Mo2 S1 Mo1 60.45(4) . . . . ?
C9 Mo2 S1 Mo1 143.4(3) . . . . ?
C8 Mo2 S1 Mo1 -151.0(4) . . . . ?
C10 Mo2 S1 Mo1 153.5(2) . . . . ?
C6 Mo2 S1 Mo1 -173.2(2) . . . . ?
C7 Mo2 S1 Mo1 -144.2(2) . . . . ?
Mo1 Mo2 S1 Mo1 0.0 . . . . ?
C13 Mo2 S3 Mo1 1.00(12) . . . . ?
C11 Mo2 S3 Mo1 54.53(12) . . . . ?
C9 Mo2 S3 Mo1 154.3(2) . . . . ?
C8 Mo2 S3 Mo1 135.1(2) . . . . ?
C10 Mo2 S3 Mo1 -170.7(2) . . . . ?
C6 Mo2 S3 Mo1 -150.4(2) . . . . ?
C7 Mo2 S3 Mo1 174.5(5) . . . . ?
S1 Mo2 S3 Mo1 -63.03(3) . . . . ?
Mo1 Mo2 S3 Mo1 0.0 . . . . ?
C11 Mo1 S3 Mo2 -54.59(11) . . . . ?
C13 Mo1 S3 Mo2 -0.93(11) . . . . ?
C1 Mo1 S3 Mo2 157.8(2) . . . . ?
C2 Mo1 S3 Mo2 143.7(2) . . . . ?
C3 Mo1 S3 Mo2 -165.7(3) . . . . ?
C5 Mo1 S3 Mo2 -168.0(2) . . . . ?
C4 Mo1 S3 Mo2 -144.5(2) . . . . ?
C12 Mo1 S3 Mo2 -38.84(11) . . . . ?
S1 Mo1 S3 Mo2 63.21(4) . . . . ?
Mo2 Mo1 S3 Mo2 0.0 . . . . ?
C11 Mo1 C1 C5 2.0(7) . . . . ?
C13 Mo1 C1 C5 -135.8(4) . . . . ?
C2 Mo1 C1 C5 -116.0(6) . . . . ?
S3 Mo1 C1 C5 82.0(4) . . . . ?
C3 Mo1 C1 C5 -78.1(4) . . . . ?
C5 Mo1 C1 C5 0.000(4) . . . . ?
C4 Mo1 C1 C5 -36.9(4) . . . . ?
C12 Mo1 C1 C5 -67.9(6) . . . . ?
S1 Mo1 C1 C5 156.0(4) . . . . ?
Mo2 Mo1 C1 C5 117.3(4) . . . . ?
C11 Mo1 C1 C2 118.0(5) . . . . ?
C13 Mo1 C1 C2 -19.8(6) . . . . ?
C2 Mo1 C1 C2 0.0 . . . . ?
S3 Mo1 C1 C2 -162.0(3) . . . . ?
C3 Mo1 C1 C2 37.9(3) . . . . ?
C5 Mo1 C1 C2 116.0(6) . . . . ?
C4 Mo1 C1 C2 79.1(4) . . . . ?
C12 Mo1 C1 C2 48.1(6) . . . . ?
S1 Mo1 C1 C2 -88.0(3) . . . . ?
Mo2 Mo1 C1 C2 -126.7(4) . . . . ?
C5 C1 C2 C3 0.3(6) . . . . ?
Mo1 C1 C2 C3 -64.6(3) . . . . ?
C5 C1 C2 Mo1 64.9(4) . . . . ?
Mo1 C1 C2 Mo1 0.0 . . . . ?
C11 Mo1 C2 C3 -7.1(6) . . . . ?
C13 Mo1 C2 C3 -76.8(4) . . . . ?
C1 Mo1 C2 C3 115.0(5) . . . . ?
S3 Mo1 C2 C3 139.3(3) . . . . ?
C3 Mo1 C2 C3 0.000(2) . . . . ?
C5 Mo1 C2 C3 78.3(4) . . . . ?
C4 Mo1 C2 C3 37.4(4) . . . . ?
C12 Mo1 C2 C3 -38.0(4) . . . . ?
S1 Mo1 C2 C3 -149.4(3) . . . . ?
Mo2 Mo1 C2 C3 -127.1(4) . . . . ?
C11 Mo1 C2 C1 -122.1(4) . . . . ?
C13 Mo1 C2 C1 168.2(3) . . . . ?
C1 Mo1 C2 C1 0.0 . . . . ?
S3 Mo1 C2 C1 24.3(4) . . . . ?
C3 Mo1 C2 C1 -115.0(5) . . . . ?
C5 Mo1 C2 C1 -36.7(4) . . . . ?
C4 Mo1 C2 C1 -77.6(4) . . . . ?
C12 Mo1 C2 C1 -153.0(3) . . . . ?
S1 Mo1 C2 C1 95.6(3) . . . . ?
Mo2 Mo1 C2 C1 117.9(4) . . . . ?
C1 C2 C3 C4 -0.5(6) . . . . ?
Mo1 C2 C3 C4 -64.7(4) . . . . ?
C1 C2 C3 Mo1 64.3(4) . . . . ?
Mo1 C2 C3 Mo1 0.000(1) . . . . ?
C11 Mo1 C3 C4 -68.8(4) . . . . ?
C13 Mo1 C3 C4 -131.7(4) . . . . ?
C1 Mo1 C3 C4 77.1(4) . . . . ?
C2 Mo1 C3 C4 115.4(5) . . . . ?
S3 Mo1 C3 C4 33.7(5) . . . . ?
C5 Mo1 C3 C4 36.4(3) . . . . ?
C4 Mo1 C3 C4 0.0 . . . . ?
C12 Mo1 C3 C4 -97.4(4) . . . . ?
S1 Mo1 C3 C4 153.2(3) . . . . ?
Mo2 Mo1 C3 C4 -120.6(4) . . . . ?
C11 Mo1 C3 C2 175.8(4) . . . . ?
C13 Mo1 C3 C2 112.9(4) . . . . ?
C1 Mo1 C3 C2 -38.3(4) . . . . ?
C2 Mo1 C3 C2 0.000(2) . . . . ?
S3 Mo1 C3 C2 -81.8(5) . . . . ?
C5 Mo1 C3 C2 -79.0(4) . . . . ?
C4 Mo1 C3 C2 -115.4(5) . . . . ?
C12 Mo1 C3 C2 147.2(4) . . . . ?
S1 Mo1 C3 C2 37.7(4) . . . . ?
Mo2 Mo1 C3 C2 123.9(4) . . . . ?
C2 C3 C4 C5 0.5(6) . . . . ?
Mo1 C3 C4 C5 -63.8(4) . . . . ?
C2 C3 C4 Mo1 64.3(4) . . . . ?
Mo1 C3 C4 Mo1 0.0 . . . . ?
C11 Mo1 C4 C5 -123.7(4) . . . . ?
C13 Mo1 C4 C5 176.5(3) . . . . ?
C1 Mo1 C4 C5 36.8(4) . . . . ?
C2 Mo1 C4 C5 79.3(4) . . . . ?
S3 Mo1 C4 C5 -44.6(4) . . . . ?
C3 Mo1 C4 C5 117.3(5) . . . . ?
C5 Mo1 C4 C5 0.000(4) . . . . ?
C12 Mo1 C4 C5 -159.4(3) . . . . ?
S1 Mo1 C4 C5 64.8(5) . . . . ?
Mo2 Mo1 C4 C5 -115.7(4) . . . . ?
C11 Mo1 C4 C3 119.0(4) . . . . ?
C13 Mo1 C4 C3 59.2(4) . . . . ?
C1 Mo1 C4 C3 -80.5(4) . . . . ?
C2 Mo1 C4 C3 -38.0(4) . . . . ?
S3 Mo1 C4 C3 -162.0(3) . . . . ?
C3 Mo1 C4 C3 0.0 . . . . ?
C5 Mo1 C4 C3 -117.3(5) . . . . ?
C12 Mo1 C4 C3 83.3(4) . . . . ?
S1 Mo1 C4 C3 -52.5(5) . . . . ?
Mo2 Mo1 C4 C3 127.0(3) . . . . ?
C2 C1 C5 C4 0.0(6) . . . . ?
Mo1 C1 C5 C4 64.2(4) . . . . ?
C2 C1 C5 Mo1 -64.2(4) . . . . ?
Mo1 C1 C5 Mo1 0.000(2) . . . . ?
C3 C4 C5 C1 -0.3(6) . . . . ?
Mo1 C4 C5 C1 -63.9(4) . . . . ?
C3 C4 C5 Mo1 63.6(4) . . . . ?
Mo1 C4 C5 Mo1 0.000(2) . . . . ?
C11 Mo1 C5 C1 -178.8(4) . . . . ?
C13 Mo1 C5 C1 109.4(5) . . . . ?
C1 Mo1 C5 C1 0.000(3) . . . . ?
C2 Mo1 C5 C1 38.1(4) . . . . ?
S3 Mo1 C5 C1 -101.3(4) . . . . ?
C3 Mo1 C5 C1 80.0(4) . . . . ?
C4 Mo1 C5 C1 116.7(6) . . . . ?
C12 Mo1 C5 C1 142.3(4) . . . . ?
S1 Mo1 C5 C1 -30.7(5) . . . . ?
Mo2 Mo1 C5 C1 -119.4(4) . . . . ?
C11 Mo1 C5 C4 64.5(4) . . . . ?
C13 Mo1 C5 C4 -7.3(6) . . . . ?
C1 Mo1 C5 C4 -116.7(6) . . . . ?
C2 Mo1 C5 C4 -78.5(4) . . . . ?
S3 Mo1 C5 C4 142.0(3) . . . . ?
C3 Mo1 C5 C4 -36.7(3) . . . . ?
C4 Mo1 C5 C4 0.000(4) . . . . ?
C12 Mo1 C5 C4 25.6(4) . . . . ?
S1 Mo1 C5 C4 -147.4(3) . . . . ?
Mo2 Mo1 C5 C4 123.9(3) . . . . ?
C13 Mo2 C6 C10 171.5(4) . . . . ?
C11 Mo2 C6 C10 93.9(6) . . . . ?
S3 Mo2 C6 C10 -37.7(5) . . . . ?
C9 Mo2 C6 C10 37.5(4) . . . . ?
C8 Mo2 C6 C10 79.1(5) . . . . ?
C10 Mo2 C6 C10 0.0 . . . . ?
C7 Mo2 C6 C10 116.1(6) . . . . ?
S1 Mo2 C6 C10 -112.9(4) . . . . ?
Mo1 Mo2 C6 C10 -127.0(5) . . . . ?
C13 Mo2 C6 C7 55.5(4) . . . . ?
C11 Mo2 C6 C7 -22.2(7) . . . . ?
S3 Mo2 C6 C7 -153.8(4) . . . . ?
C9 Mo2 C6 C7 -78.5(4) . . . . ?
C8 Mo2 C6 C7 -36.9(4) . . . . ?
C10 Mo2 C6 C7 -116.1(6) . . . . ?
C7 Mo2 C6 C7 0.000(3) . . . . ?
S1 Mo2 C6 C7 131.0(4) . . . . ?
Mo1 Mo2 C6 C7 116.9(4) . . . . ?
C10 C6 C7 C8 -1.3(7) . . . . ?
Mo2 C6 C7 C8 63.4(4) . . . . ?
C10 C6 C7 Mo2 -64.7(4) . . . . ?
Mo2 C6 C7 Mo2 0.000(2) . . . . ?
C13 Mo2 C7 C8 112.5(4) . . . . ?
C11 Mo2 C7 C8 50.9(5) . . . . ?
S3 Mo2 C7 C8 -61.5(7) . . . . ?
C9 Mo2 C7 C8 -37.6(4) . . . . ?
C8 Mo2 C7 C8 0.000(3) . . . . ?
C10 Mo2 C7 C8 -79.0(5) . . . . ?
C6 Mo2 C7 C8 -116.0(6) . . . . ?
S1 Mo2 C7 C8 -174.4(4) . . . . ?
Mo1 Mo2 C7 C8 109.6(4) . . . . ?
C13 Mo2 C7 C6 -131.6(4) . . . . ?
C11 Mo2 C7 C6 166.9(4) . . . . ?
S3 Mo2 C7 C6 54.5(7) . . . . ?
C9 Mo2 C7 C6 78.4(5) . . . . ?
C8 Mo2 C7 C6 116.0(6) . . . . ?
C10 Mo2 C7 C6 36.9(5) . . . . ?
C6 Mo2 C7 C6 0.000(3) . . . . ?
S1 Mo2 C7 C6 -58.4(4) . . . . ?
Mo1 Mo2 C7 C6 -134.5(4) . . . . ?
C6 C7 C8 C9 1.0(6) . . . . ?
Mo2 C7 C8 C9 64.7(4) . . . . ?
C6 C7 C8 Mo2 -63.7(4) . . . . ?
Mo2 C7 C8 Mo2 0.000(2) . . . . ?
C13 Mo2 C8 C7 -72.9(4) . . . . ?
C11 Mo2 C8 C7 -134.6(4) . . . . ?
S3 Mo2 C8 C7 150.6(3) . . . . ?
C9 Mo2 C8 C7 115.8(6) . . . . ?
C10 Mo2 C8 C7 78.2(5) . . . . ?
C6 Mo2 C8 C7 37.3(4) . . . . ?
C7 Mo2 C8 C7 0.000(3) . . . . ?
S1 Mo2 C8 C7 10.8(7) . . . . ?
Mo1 Mo2 C8 C7 -124.8(3) . . . . ?
C13 Mo2 C8 C9 171.3(4) . . . . ?
C11 Mo2 C8 C9 109.6(4) . . . . ?
S3 Mo2 C8 C9 34.9(5) . . . . ?
C9 Mo2 C8 C9 0.0 . . . . ?
C10 Mo2 C8 C9 -37.6(4) . . . . ?
C6 Mo2 C8 C9 -78.5(5) . . . . ?
C7 Mo2 C8 C9 -115.8(6) . . . . ?
S1 Mo2 C8 C9 -105.0(6) . . . . ?
Mo1 Mo2 C8 C9 119.4(4) . . . . ?
C7 C8 C9 C10 -0.3(6) . . . . ?
Mo2 C8 C9 C10 65.6(4) . . . . ?
C7 C8 C9 Mo2 -65.9(4) . . . . ?
Mo2 C8 C9 Mo2 0.0 . . . . ?
C13 Mo2 C9 C10 -128.2(4) . . . . ?
C11 Mo2 C9 C10 170.9(4) . . . . ?
S3 Mo2 C9 C10 91.5(4) . . . . ?
C8 Mo2 C9 C10 -115.2(6) . . . . ?
C10 Mo2 C9 C10 0.000(2) . . . . ?
C6 Mo2 C9 C10 -37.0(4) . . . . ?
C7 Mo2 C9 C10 -78.3(4) . . . . ?
S1 Mo2 C9 C10 17.1(6) . . . . ?
Mo1 Mo2 C9 C10 131.6(4) . . . . ?
C13 Mo2 C9 C8 -12.9(6) . . . . ?
C11 Mo2 C9 C8 -73.9(4) . . . . ?
S3 Mo2 C9 C8 -153.3(4) . . . . ?
C8 Mo2 C9 C8 0.0 . . . . ?
C10 Mo2 C9 C8 115.2(6) . . . . ?
C6 Mo2 C9 C8 78.2(4) . . . . ?
C7 Mo2 C9 C8 37.0(4) . . . . ?
S1 Mo2 C9 C8 132.3(4) . . . . ?
Mo1 Mo2 C9 C8 -113.1(4) . . . . ?
C7 C6 C10 C9 1.1(7) . . . . ?
Mo2 C6 C10 C9 -64.1(4) . . . . ?
C7 C6 C10 Mo2 65.3(4) . . . . ?
Mo2 C6 C10 Mo2 0.0 . . . . ?
C8 C9 C10 C6 -0.5(6) . . . . ?
Mo2 C9 C10 C6 64.9(4) . . . . ?
C8 C9 C10 Mo2 -65.4(4) . . . . ?
Mo2 C9 C10 Mo2 0.000(1) . . . . ?
C13 Mo2 C10 C6 -14.8(8) . . . . ?
C11 Mo2 C10 C6 -128.6(5) . . . . ?
S3 Mo2 C10 C6 150.4(4) . . . . ?
C9 Mo2 C10 C6 -115.7(6) . . . . ?
C8 Mo2 C10 C6 -78.1(5) . . . . ?
C6 Mo2 C10 C6 0.0 . . . . ?
C7 Mo2 C10 C6 -37.2(4) . . . . ?
S1 Mo2 C10 C6 75.1(4) . . . . ?
Mo1 Mo2 C10 C6 132.9(4) . . . . ?
C13 Mo2 C10 C9 100.9(6) . . . . ?
C11 Mo2 C10 C9 -12.8(5) . . . . ?
S3 Mo2 C10 C9 -93.9(4) . . . . ?
C9 Mo2 C10 C9 0.000(2) . . . . ?
C8 Mo2 C10 C9 37.7(4) . . . . ?
C6 Mo2 C10 C9 115.7(6) . . . . ?
C7 Mo2 C10 C9 78.5(4) . . . . ?
S1 Mo2 C10 C9 -169.2(4) . . . . ?
Mo1 Mo2 C10 C9 -111.3(5) . . . . ?
C13 Mo2 C11 C12 -12.0(2) . . . . ?
S3 Mo2 C11 C12 -135.1(3) . . . . ?
C9 Mo2 C11 C12 128.1(3) . . . . ?
C8 Mo2 C11 C12 94.9(3) . . . . ?
C10 Mo2 C11 C12 135.5(3) . . . . ?
C6 Mo2 C11 C12 82.6(5) . . . . ?
C7 Mo2 C11 C12 69.1(3) . . . . ?
S1 Mo2 C11 C12 -68.6(3) . . . . ?
Mo1 Mo2 C11 C12 -77.9(2) . . . . ?
C13 Mo2 C11 C20 -155.8(5) . . . . ?
S3 Mo2 C11 C20 81.1(4) . . . . ?
C9 Mo2 C11 C20 -15.7(5) . . . . ?
C8 Mo2 C11 C20 -48.9(5) . . . . ?
C10 Mo2 C11 C20 -8.4(5) . . . . ?
C6 Mo2 C11 C20 -61.2(6) . . . . ?
C7 Mo2 C11 C20 -74.7(5) . . . . ?
S1 Mo2 C11 C20 147.6(4) . . . . ?
Mo1 Mo2 C11 C20 138.3(5) . . . . ?
C13 Mo2 C11 Mo1 65.9(2) . . . . ?
S3 Mo2 C11 Mo1 -57.18(9) . . . . ?
C9 Mo2 C11 Mo1 -154.0(2) . . . . ?
C8 Mo2 C11 Mo1 172.8(2) . . . . ?
C10 Mo2 C11 Mo1 -146.6(2) . . . . ?
C6 Mo2 C11 Mo1 160.5(4) . . . . ?
C7 Mo2 C11 Mo1 147.0(2) . . . . ?
S1 Mo2 C11 Mo1 9.29(15) . . . . ?
Mo1 Mo2 C11 Mo1 0.0 . . . . ?
C13 Mo1 C11 C12 34.6(2) . . . . ?
C1 Mo1 C11 C12 -119.9(4) . . . . ?
C2 Mo1 C11 C12 -50.9(4) . . . . ?
S3 Mo1 C11 C12 154.0(2) . . . . ?
C3 Mo1 C11 C12 -55.3(3) . . . . ?
C5 Mo1 C11 C12 -118.7(3) . . . . ?
C4 Mo1 C11 C12 -87.7(3) . . . . ?
C12 Mo1 C11 C12 0.0 . . . . ?
S1 Mo1 C11 C12 88.0(2) . . . . ?
Mo2 Mo1 C11 C12 97.3(2) . . . . ?
C13 Mo1 C11 C20 164.4(6) . . . . ?
C1 Mo1 C11 C20 9.8(8) . . . . ?
C2 Mo1 C11 C20 78.9(7) . . . . ?
S3 Mo1 C11 C20 -76.2(5) . . . . ?
C3 Mo1 C11 C20 74.5(5) . . . . ?
C5 Mo1 C11 C20 11.1(6) . . . . ?
C4 Mo1 C11 C20 42.1(5) . . . . ?
C12 Mo1 C11 C20 129.8(6) . . . . ?
S1 Mo1 C11 C20 -142.2(5) . . . . ?
Mo2 Mo1 C11 C20 -132.9(6) . . . . ?
C13 Mo1 C11 Mo2 -62.71(15) . . . . ?
C1 Mo1 C11 Mo2 142.7(4) . . . . ?
C2 Mo1 C11 Mo2 -148.2(3) . . . . ?
S3 Mo1 C11 Mo2 56.67(9) . . . . ?
C3 Mo1 C11 Mo2 -152.6(2) . . . . ?
C5 Mo1 C11 Mo2 144.0(2) . . . . ?
C4 Mo1 C11 Mo2 175.0(2) . . . . ?
C12 Mo1 C11 Mo2 -97.3(2) . . . . ?
S1 Mo1 C11 Mo2 -9.29(15) . . . . ?
Mo2 Mo1 C11 Mo2 0.0 . . . . ?
C20 C11 C12 C13 164.7(4) . . . . ?
Mo2 C11 C12 C13 16.8(3) . . . . ?
Mo1 C11 C12 C13 -54.3(3) . . . . ?
C20 C11 C12 C26 -16.0(7) . . . . ?
Mo2 C11 C12 C26 -163.9(4) . . . . ?
Mo1 C11 C12 C26 125.0(4) . . . . ?
C20 C11 C12 Mo1 -141.0(4) . . . . ?
Mo2 C11 C12 Mo1 71.12(13) . . . . ?
Mo1 C11 C12 Mo1 0.0 . . . . ?
C11 Mo1 C12 C11 0.0 . . . . ?
C13 Mo1 C12 C11 -121.6(4) . . . . ?
C1 Mo1 C12 C11 121.2(4) . . . . ?
C2 Mo1 C12 C11 150.8(3) . . . . ?
S3 Mo1 C12 C11 -27.0(3) . . . . ?
C3 Mo1 C12 C11 129.9(3) . . . . ?
C5 Mo1 C12 C11 81.1(3) . . . . ?
C4 Mo1 C12 C11 95.3(3) . . . . ?
S1 Mo1 C12 C11 -104.7(2) . . . . ?
Mo2 Mo1 C12 C11 -61.9(2) . . . . ?
C11 Mo1 C12 C13 121.6(4) . . . . ?
C13 Mo1 C12 C13 0.000(2) . . . . ?
C1 Mo1 C12 C13 -117.2(4) . . . . ?
C2 Mo1 C12 C13 -87.6(3) . . . . ?
S3 Mo1 C12 C13 94.5(2) . . . . ?
C3 Mo1 C12 C13 -108.5(3) . . . . ?
C5 Mo1 C12 C13 -157.4(3) . . . . ?
C4 Mo1 C12 C13 -143.1(3) . . . . ?
S1 Mo1 C12 C13 16.8(3) . . . . ?
Mo2 Mo1 C12 C13 59.6(2) . . . . ?
C11 Mo1 C12 C26 -120.3(5) . . . . ?
C13 Mo1 C12 C26 118.2(5) . . . . ?
C1 Mo1 C12 C26 0.9(6) . . . . ?
C2 Mo1 C12 C26 30.5(4) . . . . ?
S3 Mo1 C12 C26 -147.3(4) . . . . ?
C3 Mo1 C12 C26 9.6(4) . . . . ?
C5 Mo1 C12 C26 -39.2(5) . . . . ?
C4 Mo1 C12 C26 -24.9(4) . . . . ?
S1 Mo1 C12 C26 135.0(4) . . . . ?
Mo2 Mo1 C12 C26 177.8(4) . . . . ?
C11 C12 C13 S2 -178.0(3) . . . . ?
C26 C12 C13 S2 2.7(6) . . . . ?
Mo1 C12 C13 S2 129.0(3) . . . . ?
C11 C12 C13 Mo2 -17.1(3) . . . . ?
C26 C12 C13 Mo2 163.6(4) . . . . ?
Mo1 C12 C13 Mo2 -70.13(13) . . . . ?
C11 C12 C13 Mo1 53.0(3) . . . . ?
C26 C12 C13 Mo1 -126.3(4) . . . . ?
Mo1 C12 C13 Mo1 0.000(1) . . . . ?
C14 S2 C13 C12 -164.2(3) . . . . ?
C14 S2 C13 Mo2 45.9(4) . . . . ?
C14 S2 C13 Mo1 -63.9(3) . . . . ?
C11 Mo2 C13 C12 11.9(2) . . . . ?
S3 Mo2 C13 C12 74.2(2) . . . . ?
C9 Mo2 C13 C12 -62.9(4) . . . . ?
C8 Mo2 C13 C12 -70.5(3) . . . . ?
C10 Mo2 C13 C12 -121.7(5) . . . . ?
C6 Mo2 C13 C12 -130.8(3) . . . . ?
C7 Mo2 C13 C12 -103.0(3) . . . . ?
S1 Mo2 C13 C12 138.1(3) . . . . ?
Mo1 Mo2 C13 C12 75.2(2) . . . . ?
C11 Mo2 C13 S2 166.6(4) . . . . ?
S3 Mo2 C13 S2 -131.2(3) . . . . ?
C9 Mo2 C13 S2 91.7(4) . . . . ?
C8 Mo2 C13 S2 84.2(4) . . . . ?
C10 Mo2 C13 S2 32.9(7) . . . . ?
C6 Mo2 C13 S2 23.8(4) . . . . ?
C7 Mo2 C13 S2 51.7(4) . . . . ?
S1 Mo2 C13 S2 -67.2(3) . . . . ?
Mo1 Mo2 C13 S2 -130.2(4) . . . . ?
C11 Mo2 C13 Mo1 -63.28(14) . . . . ?
S3 Mo2 C13 Mo1 -1.01(12) . . . . ?
C9 Mo2 C13 Mo1 -138.1(3) . . . . ?
C8 Mo2 C13 Mo1 -145.7(2) . . . . ?
C10 Mo2 C13 Mo1 163.1(4) . . . . ?
C6 Mo2 C13 Mo1 154.0(2) . . . . ?
C7 Mo2 C13 Mo1 -178.2(2) . . . . ?
S1 Mo2 C13 Mo1 62.93(7) . . . . ?
Mo1 Mo2 C13 Mo1 0.0 . . . . ?
C11 Mo1 C13 C12 -34.5(3) . . . . ?
C1 Mo1 C13 C12 121.5(4) . . . . ?
C2 Mo1 C13 C12 109.2(3) . . . . ?
S3 Mo1 C13 C12 -98.3(2) . . . . ?
C3 Mo1 C13 C12 74.2(3) . . . . ?
C5 Mo1 C13 C12 49.2(5) . . . . ?
C4 Mo1 C13 C12 44.3(3) . . . . ?
C12 Mo1 C13 C12 0.000(2) . . . . ?
S1 Mo1 C13 C12 -163.1(3) . . . . ?
Mo2 Mo1 C13 C12 -99.2(3) . . . . ?
C11 Mo1 C13 S2 -155.4(4) . . . . ?
C1 Mo1 C13 S2 0.6(5) . . . . ?
C2 Mo1 C13 S2 -11.7(4) . . . . ?
S3 Mo1 C13 S2 140.8(3) . . . . ?
C3 Mo1 C13 S2 -46.7(3) . . . . ?
C5 Mo1 C13 S2 -71.7(5) . . . . ?
C4 Mo1 C13 S2 -76.6(4) . . . . ?
C12 Mo1 C13 S2 -120.9(4) . . . . ?
S1 Mo1 C13 S2 76.0(3) . . . . ?
Mo2 Mo1 C13 S2 139.8(3) . . . . ?
C11 Mo1 C13 Mo2 64.7(2) . . . . ?
C1 Mo1 C13 Mo2 -139.3(3) . . . . ?
C2 Mo1 C13 Mo2 -151.6(2) . . . . ?
S3 Mo1 C13 Mo2 0.97(12) . . . . ?
C3 Mo1 C13 Mo2 173.5(2) . . . . ?
C5 Mo1 C13 Mo2 148.4(4) . . . . ?
C4 Mo1 C13 Mo2 143.6(2) . . . . ?
C12 Mo1 C13 Mo2 99.2(3) . . . . ?
S1 Mo1 C13 Mo2 -63.81(8) . . . . ?
Mo2 Mo1 C13 Mo2 0.0 . . . . ?
C13 S2 C14 C15 8.7(5) . . . . ?
C13 S2 C14 C18 -169.8(3) . . . . ?
C18 C14 C15 C16 -11.7(6) . . . . ?
S2 C14 C15 C16 169.9(3) . . . . ?
C18 C14 C15 S1 175.0(4) . . . . ?
S2 C14 C15 S1 -3.4(7) . . . . ?
Mo1 S1 C15 C14 33.4(5) . . . . ?
Mo2 S1 C15 C14 -35.7(5) . . . . ?
Mo1 S1 C15 C16 -140.4(3) . . . . ?
Mo2 S1 C15 C16 150.5(3) . . . . ?
C17 O1 C16 O2 0.2(8) . . . . ?
C17 O1 C16 C15 175.9(5) . . . . ?
C14 C15 C16 O2 -69.7(7) . . . . ?
S1 C15 C16 O2 105.0(6) . . . . ?
C14 C15 C16 O1 114.7(5) . . . . ?
S1 C15 C16 O1 -70.7(4) . . . . ?
C19 O3 C18 O4 1.9(10) . . . . ?
C19 O3 C18 C14 -179.0(6) . . . . ?
C15 C14 C18 O4 -22.4(8) . . . . ?
S2 C14 C18 O4 156.3(5) . . . . ?
C15 C14 C18 O3 158.6(5) . . . . ?
S2 C14 C18 O3 -22.8(6) . . . . ?
C12 C11 C20 C21 139.3(5) . . . . ?
Mo2 C11 C20 C21 -86.0(5) . . . . ?
Mo1 C11 C20 C21 25.1(8) . . . . ?
C12 C11 C20 C25 -42.7(7) . . . . ?
Mo2 C11 C20 C25 92.1(6) . . . . ?
Mo1 C11 C20 C25 -156.9(5) . . . . ?
C25 C20 C21 C22 -0.8(8) . . . . ?
C11 C20 C21 C22 177.2(5) . . . . ?
C20 C21 C22 C23 1.0(10) . . . . ?
C21 C22 C23 C24 0.9(11) . . . . ?
C22 C23 C24 C25 -2.9(11) . . . . ?
C23 C24 C25 C20 3.1(11) . . . . ?
C21 C20 C25 C24 -1.2(9) . . . . ?
C11 C20 C25 C24 -179.3(6) . . . . ?
C27 O5 C26 O6 2.5(8) . . . . ?
C27 O5 C26 C12 -178.4(4) . . . . ?
C11 C12 C26 O6 133.8(5) . . . . ?
C13 C12 C26 O6 -47.1(7) . . . . ?
Mo1 C12 C26 O6 -137.0(5) . . . . ?
C11 C12 C26 O5 -45.3(6) . . . . ?
C13 C12 C26 O5 133.8(5) . . . . ?
Mo1 C12 C26 O5 43.9(6) . . . . ?
C26 O5 C27 C28 149.6(6) . . . . ?
